data_7218992
loop_
_publ_author_name
'Hua, Wanming'
'Liu, Zhi'
'Duan, Lian'
'Dong, Guifang'
'Qiu, Yong'
'Zhang, Baojie'
'Cui, Deliang'
'Tao, Xutang'
'Cheng, Na'
'Liu, Yongjun'

_publ_section_title
;
 Deep-blue electroluminescence from nondoped and doped organic
 light-emitting diodes (OLEDs) based on a new monoaza[6]helicene
;
_journal_issue 1
_journal_name_full 'RSC Adv.'
_journal_page_first 75
_journal_paper_doi 10.1039/C4RA13486A
_journal_volume 5
_journal_year 2014
_chemical_formula_moiety 'C30 H26 N'
_chemical_formula_sum 'C29 H26 N'
_chemical_formula_weight 388.51
_chemical_name_common 7-hexyl-7-monoaza[6]helicene
_chemical_name_systematic
; 
 ? 
;
_space_group_IT_number 14
_symmetry_cell_setting monoclinic
_symmetry_space_group_name_Hall '-P 2ybc'
_symmetry_space_group_name_H-M 'P 1 21/c 1'
_atom_sites_solution_hydrogens geom
_atom_sites_solution_primary direct
_atom_sites_solution_secondary difmap
_audit_creation_method SHELXL-97
_cell_angle_alpha 90.00
_cell_angle_beta 93.149(5)
_cell_angle_gamma 90.00
_cell_formula_units_Z 4
_cell_length_a 12.919(4)
_cell_length_b 9.577(3)
_cell_length_c 17.878(6)
_cell_measurement_reflns_used 1932
_cell_measurement_temperature 100(2)
_cell_measurement_theta_max 22.11
_cell_measurement_theta_min 2.41
_cell_volume 2208.6(12)
_computing_cell_refinement 'Bruker SAINT'
_computing_data_collection 'Bruker APEX2'
_computing_data_reduction 'Bruker SAINT'
_computing_molecular_graphics 'Bruker SHELXTL'
_computing_publication_material 'Bruker SHELXTL'
_computing_structure_refinement 'SHELXL-97 (Sheldrick, 2008)'
_computing_structure_solution 'SHELXS-97 (Sheldrick, 2008)'
_diffrn_ambient_temperature 296(2)
_diffrn_measured_fraction_theta_full 0.976
_diffrn_measured_fraction_theta_max 0.976
_diffrn_measurement_device_type 'Bruker APEX-II CCD'
_diffrn_measurement_method '\f and \w scans'
_diffrn_radiation_monochromator graphite
_diffrn_radiation_source 'fine-focus sealed tube'
_diffrn_radiation_type MoK\a
_diffrn_radiation_wavelength 0.71073
_diffrn_reflns_av_R_equivalents 0.0627
_diffrn_reflns_av_sigmaI/netI 0.0719
_diffrn_reflns_limit_h_max 16
_diffrn_reflns_limit_h_min -16
_diffrn_reflns_limit_k_max 12
_diffrn_reflns_limit_k_min -11
_diffrn_reflns_limit_l_max 22
_diffrn_reflns_limit_l_min -16
_diffrn_reflns_number 13043
_diffrn_reflns_theta_full 27.62
_diffrn_reflns_theta_max 27.62
_diffrn_reflns_theta_min 2.28
_exptl_absorpt_coefficient_mu 0.067
_exptl_absorpt_correction_T_max 0.7456
_exptl_absorpt_correction_T_min 0.5926
_exptl_absorpt_correction_type none
_exptl_crystal_colour 'pale yellow'
_exptl_crystal_density_diffrn 1.168
_exptl_crystal_density_method 'not measured'
_exptl_crystal_description plate
_exptl_crystal_F_000 828
_exptl_crystal_size_max 0.8
_exptl_crystal_size_mid 0.21
_exptl_crystal_size_min 0.05
_refine_diff_density_max 0.379
_refine_diff_density_min -0.272
_refine_diff_density_rms 0.053
_refine_ls_extinction_method none
_refine_ls_goodness_of_fit_ref 1.233
_refine_ls_hydrogen_treatment mixed
_refine_ls_matrix_type full
_refine_ls_number_parameters 281
_refine_ls_number_reflns 5003
_refine_ls_number_restraints 0
_refine_ls_restrained_S_all 1.233
_refine_ls_R_factor_all 0.1457
_refine_ls_R_factor_gt 0.0834
_refine_ls_shift/su_max 0.524
_refine_ls_shift/su_mean 0.064
_refine_ls_structure_factor_coef Fsqd
_refine_ls_weighting_details 'calc w=1/[\s^2^(Fo^2^)+(0.1000P)^2^+0.0000P] where P=(Fo^2^+2Fc^2^)/3'
_refine_ls_weighting_scheme calc
_refine_ls_wR_factor_gt 0.2129
_refine_ls_wR_factor_ref 0.2466
_reflns_number_gt 2630
_reflns_number_total 5003
_reflns_threshold_expression >2sigma(I)
_cod_data_source_file c4ra13486a2.cif
_cod_data_source_block 2013816hua01_0m
_cod_depositor_comments
;
The following automatic conversions were performed:

'_symmetry_cell_setting' value 'Monoclinic' changed to 'monoclinic'
according to
/usr/data/users/saulius/crontab/automatic-downloads/rss-feeds/RSC/lib/dictionaries/cif_core.dic
dictionary named 'cif_core.dic' version 2.4.2 from 2011-04-26.

Automatic conversion script
Id: cif_fix_values 2935 2014-11-11 08:27:57Z andrius 
;
_cod_original_cell_volume 2208.7(13)
_cod_original_sg_symbol_H-M P12(1)/c1
_cod_database_code 7218992

loop_
_symmetry_equiv_pos_as_xyz
'x, y, z'
'-x, y+1/2, -z+1/2'
'-x, -y, -z'
'x, -y-1/2, z-1/2'

loop_
_atom_site_label
_atom_site_type_symbol
_atom_site_fract_x
_atom_site_fract_y
_atom_site_fract_z
_atom_site_U_iso_or_equiv
_atom_site_adp_type
_atom_site_occupancy
_atom_site_symmetry_multiplicity
_atom_site_calc_flag
_atom_site_refinement_flags
N1 N 0.45868(17) 0.5047(2) 0.12934(14) 0.0673(7) Uani 1 1 d .
C1 C 0.1965(5) 0.3830(6) 0.4012(3) 0.162(2) Uani 1 1 d .
H1A H 0.2486 0.4540 0.4086 0.242 Uiso 1 1 calc R
H1B H 0.1915 0.3307 0.4467 0.242 Uiso 1 1 calc R
H1C H 0.1309 0.4259 0.3879 0.242 Uiso 1 1 calc R
C2 C 0.2234(3) 0.2942(6) 0.3443(3) 0.1383(18) Uani 1 1 d .
H2 H 0.2505 0.2059 0.3543 0.166 Uiso 1 1 calc R
C3 C 0.2063(2) 0.3479(4) 0.2654(2) 0.0961(12) Uani 1 1 d .
H3A H 0.2010 0.2680 0.2321 0.115 Uiso 1 1 calc R
H3B H 0.1399 0.3954 0.2617 0.115 Uiso 1 1 calc R
C4 C 0.2864(2) 0.4454(4) 0.2367(2) 0.0874(10) Uani 1 1 d .
H4A H 0.2823 0.5341 0.2626 0.105 Uiso 1 1 calc R
H4B H 0.3548 0.4067 0.2483 0.105 Uiso 1 1 calc R
C5 C 0.2731(2) 0.4707(4) 0.15313(19) 0.0843(10) Uani 1 1 d .
H5A H 0.2052 0.5112 0.1418 0.101 Uiso 1 1 calc R
H5B H 0.2753 0.3816 0.1275 0.101 Uiso 1 1 calc R
C6 C 0.3551(2) 0.5669(4) 0.1225(2) 0.0885(10) Uani 1 1 d .
H6A H 0.3372 0.5865 0.0701 0.106 Uiso 1 1 calc R
H6B H 0.3556 0.6546 0.1495 0.106 Uiso 1 1 calc R
C7 C 0.5301(2) 0.5251(3) 0.18702(18) 0.0657(8) Uani 1 1 d .
C8 C 0.61717(19) 0.4353(3) 0.17976(14) 0.0532(6) Uani 1 1 d .
C9 C 0.6978(2) 0.4336(3) 0.23728(14) 0.0575(7) Uani 1 1 d .
C10 C 0.7955(2) 0.3599(3) 0.23517(15) 0.0585(7) Uani 1 1 d .
C11 C 0.85075(19) 0.3349(3) 0.16745(16) 0.0593(7) Uani 1 1 d .
C12 C 0.9366(2) 0.2416(3) 0.1708(2) 0.0746(9) Uani 1 1 d .
C13 C 0.9926(2) 0.2233(4) 0.1058(3) 0.0953(12) Uani 1 1 d .
H13 H 1.0471 0.1598 0.1067 0.114 Uiso 1 1 calc R
C14 C 0.9690(2) 0.2952(5) 0.0426(2) 0.0989(13) Uani 1 1 d .
H14 H 1.0070 0.2806 0.0005 0.119 Uiso 1 1 calc R
C15 C 0.58996(18) 0.3510(3) 0.11536(13) 0.0498(6) Uani 1 1 d .
C16 C 0.4915(2) 0.3969(3) 0.08530(15) 0.0571(7) Uani 1 1 d .
C17 C 0.4412(2) 0.3357(3) 0.02346(16) 0.0678(8) Uani 1 1 d .
H17 H 0.3781 0.3703 0.0039 0.081 Uiso 1 1 calc R
C18 C 0.4868(2) 0.2228(4) -0.00812(16) 0.0728(9) Uani 1 1 d .
H18 H 0.4549 0.1805 -0.0502 0.087 Uiso 1 1 calc R
C19 C 0.5799(2) 0.1709(3) 0.02185(15) 0.0663(8) Uani 1 1 d .
H19 H 0.6080 0.0917 0.0007 0.080 Uiso 1 1 calc R
C20 C 0.63204(19) 0.2331(3) 0.08198(14) 0.0551(7) Uani 1 1 d .
H20 H 0.6952 0.1971 0.1005 0.066 Uiso 1 1 calc R
C21 C 0.6781(3) 0.5056(3) 0.30543(17) 0.0755(9) Uani 1 1 d .
C22 C 0.7397(3) 0.4786(5) 0.37008(19) 0.0947(12) Uani 1 1 d .
H22 H 0.7278 0.5284 0.4134 0.114 Uiso 1 1 calc R
C23 C 0.8159(3) 0.3830(5) 0.37199(19) 0.0972(13) Uani 1 1 d .
H23 H 0.8487 0.3573 0.4175 0.117 Uiso 1 1 calc R
C24 C 0.8463(2) 0.3207(4) 0.30362(18) 0.0775(9) Uani 1 1 d .
C25 C 0.9303(3) 0.2250(4) 0.3040(3) 0.0987(12) Uani 1 1 d .
H25 H 0.9581 0.1916 0.3497 0.118 Uiso 1 1 calc R
C26 C 0.9704(3) 0.1816(4) 0.2411(3) 0.0942(12) Uani 1 1 d .
H26 H 1.0206 0.1120 0.2428 0.113 Uiso 1 1 calc R
C27 C 0.82904(19) 0.4098(3) 0.10118(15) 0.0611(7) Uani 1 1 d .
H27 H 0.7742 0.4729 0.0985 0.073 Uiso 1 1 calc R
C28 C 0.8880(2) 0.3914(4) 0.03966(18) 0.0804(10) Uani 1 1 d .
H28 H 0.8736 0.4433 -0.0036 0.096 Uiso 1 1 calc R
C29 C 0.5908(3) 0.5962(4) 0.3077(2) 0.0916(12) Uani 1 1 d .
H29 H 0.5818 0.6471 0.3512 0.110 Uiso 1 1 calc R
C30 C 0.5217(3) 0.6111(4) 0.2503(2) 0.0912(11) Uani 1 1 d .
H30 H 0.4689 0.6770 0.2519 0.109 Uiso 1 1 calc R

loop_
_atom_site_aniso_label
_atom_site_aniso_U_11
_atom_site_aniso_U_22
_atom_site_aniso_U_33
_atom_site_aniso_U_23
_atom_site_aniso_U_13
_atom_site_aniso_U_12
N1 0.0581(13) 0.0587(15) 0.0877(17) 0.0072(13) 0.0276(13) 0.0113(11)
C1 0.172(5) 0.169(5) 0.143(5) -0.021(4) -0.005(4) 0.007(4)
C2 0.128(4) 0.155(5) 0.135(4) 0.044(4) 0.032(3) 0.053(3)
C3 0.0628(18) 0.106(3) 0.123(3) 0.023(2) 0.036(2) 0.0093(18)
C4 0.0608(17) 0.086(2) 0.117(3) 0.009(2) 0.0209(18) 0.0069(17)
C5 0.0510(16) 0.095(2) 0.109(3) 0.019(2) 0.0304(16) 0.0184(16)
C6 0.0681(18) 0.077(2) 0.123(3) 0.0247(19) 0.0340(18) 0.0236(16)
C7 0.0646(17) 0.0515(16) 0.085(2) -0.0048(15) 0.0389(15) -0.0038(13)
C8 0.0542(14) 0.0491(15) 0.0591(16) -0.0028(12) 0.0302(12) -0.0061(11)
C9 0.0624(15) 0.0550(16) 0.0579(16) -0.0082(12) 0.0299(13) -0.0183(13)
C10 0.0569(15) 0.0610(17) 0.0584(17) 0.0002(13) 0.0116(13) -0.0225(13)
C11 0.0461(14) 0.0613(17) 0.0710(19) -0.0084(14) 0.0089(13) -0.0122(12)
C12 0.0433(15) 0.076(2) 0.104(3) -0.0107(18) 0.0030(16) -0.0083(14)
C13 0.0491(17) 0.109(3) 0.128(3) -0.035(3) 0.011(2) 0.0065(18)
C14 0.0550(19) 0.150(4) 0.095(3) -0.043(3) 0.0252(19) -0.003(2)
C15 0.0470(13) 0.0505(15) 0.0539(15) 0.0046(12) 0.0221(11) -0.0023(11)
C16 0.0554(15) 0.0547(16) 0.0639(17) 0.0149(13) 0.0279(13) 0.0015(12)
C17 0.0540(15) 0.087(2) 0.0634(18) 0.0185(16) 0.0116(14) -0.0033(15)
C18 0.0658(18) 0.100(3) 0.0539(17) 0.0007(16) 0.0137(14) -0.0179(17)
C19 0.0568(16) 0.079(2) 0.0648(18) -0.0161(15) 0.0231(14) -0.0056(14)
C20 0.0475(13) 0.0567(16) 0.0629(17) -0.0024(13) 0.0193(12) 0.0001(12)
C21 0.083(2) 0.080(2) 0.067(2) -0.0183(16) 0.0316(16) -0.0359(17)
C22 0.102(3) 0.121(3) 0.063(2) -0.018(2) 0.029(2) -0.052(2)
C23 0.104(3) 0.134(4) 0.053(2) 0.010(2) 0.003(2) -0.062(3)
C24 0.0647(19) 0.090(2) 0.077(2) 0.0130(18) 0.0008(17) -0.0339(17)
C25 0.070(2) 0.116(3) 0.107(3) 0.034(3) -0.019(2) -0.034(2)
C26 0.0555(19) 0.092(3) 0.133(3) 0.017(3) -0.016(2) -0.0077(17)
C27 0.0504(14) 0.0726(19) 0.0620(17) -0.0050(14) 0.0182(12) -0.0101(13)
C28 0.0601(17) 0.113(3) 0.070(2) -0.0128(17) 0.0221(15) -0.0169(18)
C29 0.089(2) 0.092(3) 0.100(3) -0.042(2) 0.057(2) -0.026(2)
C30 0.082(2) 0.072(2) 0.125(3) -0.036(2) 0.052(2) -0.0076(17)

loop_
_atom_type_symbol
_atom_type_description
_atom_type_scat_dispersion_real
_atom_type_scat_dispersion_imag
_atom_type_scat_source
C C 0.0033 0.0016 'International Tables Vol C Tables 4.2.6.8 and 6.1.1.4'
H H 0.0000 0.0000 'International Tables Vol C Tables 4.2.6.8 and 6.1.1.4'
N N 0.0061 0.0033 'International Tables Vol C Tables 4.2.6.8 and 6.1.1.4'

loop_
_geom_angle_atom_site_label_1
_geom_angle_atom_site_label_2
_geom_angle_atom_site_label_3
_geom_angle
C7 N1 C16 108.9(2)
C7 N1 C6 125.8(3)
C16 N1 C6 124.4(3)
C2 C1 H1A 109.3
C2 C1 H1B 109.6
H1A C1 H1B 109.5
C2 C1 H1C 109.5
H1A C1 H1C 109.5
H1B C1 H1C 109.5
C1 C2 C3 116.7(5)
C1 C2 H2 121.6
C3 C2 H2 121.7
C4 C3 C2 117.6(4)
C4 C3 H3A 107.9
C2 C3 H3A 108.0
C4 C3 H3B 107.9
C2 C3 H3B 107.9
H3A C3 H3B 107.2
C5 C4 C3 113.1(3)
C5 C4 H4A 109.0
C3 C4 H4A 109.0
C5 C4 H4B 109.0
C3 C4 H4B 108.9
H4A C4 H4B 107.8
C4 C5 C6 114.0(3)
C4 C5 H5A 108.7
C6 C5 H5A 108.7
C4 C5 H5B 108.8
C6 C5 H5B 108.8
H5A C5 H5B 107.7
N1 C6 C5 111.9(2)
N1 C6 H6A 109.2
C5 C6 H6A 109.2
N1 C6 H6B 109.2
C5 C6 H6B 109.2
H6A C6 H6B 107.9
N1 C7 C30 127.9(3)
N1 C7 C8 110.5(2)
C30 C7 C8 121.4(3)
C9 C8 C7 119.4(2)
C9 C8 C15 135.3(2)
C7 C8 C15 104.6(2)
C8 C9 C21 116.8(3)
C8 C9 C10 126.2(2)
C21 C9 C10 116.9(3)
C24 C10 C9 118.2(3)
C24 C10 C11 116.9(3)
C9 C10 C11 124.6(2)
C12 C11 C27 118.5(3)
C12 C11 C10 119.0(3)
C27 C11 C10 122.2(3)
C13 C12 C11 118.5(3)
C13 C12 C26 121.9(3)
C11 C12 C26 119.3(3)
C14 C13 C12 121.7(3)
C14 C13 H13 119.2
C12 C13 H13 119.1
C13 C14 C28 120.4(3)
C13 C14 H14 119.8
C28 C14 H14 119.8
C20 C15 C16 116.6(2)
C20 C15 C8 135.4(2)
C16 C15 C8 107.7(2)
C17 C16 N1 128.9(3)
C17 C16 C15 122.9(3)
N1 C16 C15 108.2(2)
C16 C17 C18 118.1(3)
C16 C17 H17 121.0
C18 C17 H17 120.9
C17 C18 C19 120.6(3)
C17 C18 H18 119.7
C19 C18 H18 119.7
C20 C19 C18 121.8(3)
C20 C19 H19 119.1
C18 C19 H19 119.1
C15 C20 C19 119.9(2)
C15 C20 H20 120.1
C19 C20 H20 120.1
C22 C21 C29 120.5(3)
C22 C21 C9 119.7(3)
C29 C21 C9 119.6(3)
C23 C22 C21 122.2(3)
C23 C22 H22 118.9
C21 C22 H22 118.9
C22 C23 C24 119.8(3)
C22 C23 H23 120.1
C24 C23 H23 120.1
C10 C24 C25 119.8(3)
C10 C24 C23 119.6(4)
C25 C24 C23 120.6(4)
C26 C25 C24 122.0(4)
C26 C25 H25 119.0
C24 C25 H25 119.0
C25 C26 C12 120.3(4)
C25 C26 H26 119.9
C12 C26 H26 119.8
C28 C27 C11 120.9(3)
C28 C27 H27 119.5
C11 C27 H27 119.5
C27 C28 C14 120.0(3)
C27 C28 H28 120.0
C14 C28 H28 120.0
C30 C29 C21 122.8(3)
C30 C29 H29 118.6
C21 C29 H29 118.6
C29 C30 C7 118.6(3)
C29 C30 H30 120.7
C7 C30 H30 120.7

loop_
_geom_bond_atom_site_label_1
_geom_bond_atom_site_label_2
_geom_bond_distance
N1 C7 1.359(4)
N1 C16 1.380(3)
N1 C6 1.463(3)
C1 C2 1.385(7)
C1 H1A 0.9600
C1 H1B 0.9600
C1 H1C 0.9600
C2 C3 1.506(6)
C2 H2 0.9300
C3 C4 1.505(4)
C3 H3A 0.9700
C3 H3B 0.9700
C4 C5 1.515(4)
C4 H4A 0.9700
C4 H4B 0.9700
C5 C6 1.529(4)
C5 H5A 0.9700
C5 H5B 0.9700
C6 H6A 0.9700
C6 H6B 0.9700
C7 C30 1.408(4)
C7 C8 1.428(4)
C8 C9 1.423(4)
C8 C15 1.434(3)
C9 C21 1.435(4)
C9 C10 1.448(4)
C10 C24 1.407(4)
C10 C11 1.459(4)
C11 C12 1.422(4)
C11 C27 1.401(4)
C12 C13 1.413(5)
C12 C26 1.428(5)
C13 C14 1.344(5)
C13 H13 0.9300
C14 C28 1.393(5)
C14 H14 0.9300
C15 C20 1.401(3)
C15 C16 1.422(3)
C16 C17 1.382(4)
C17 C18 1.368(4)
C17 H17 0.9300
C18 C19 1.382(4)
C18 H18 0.9300
C19 C20 1.373(3)
C19 H19 0.9300
C20 H20 0.9300
C21 C22 1.391(5)
C21 C29 1.426(5)
C22 C23 1.342(5)
C22 H22 0.9300
C23 C24 1.434(5)
C23 H23 0.9300
C24 C25 1.420(5)
C25 C26 1.331(5)
C25 H25 0.9300
C26 H26 0.9300
C27 C28 1.383(4)
C27 H27 0.9300
C28 H28 0.9300
C29 C30 1.331(5)
C29 H29 0.9300
C30 H30 0.9300
